data_4346647
loop_
_publ_author_name
'Tyler, Sarah F.'
'Natoli, Sean N.'
'Vlaisavljevich, Bess'
'Fanwick, Phillip E.'
'Ren, Tong'

_publ_section_title
;
 Turning a New Leaf on Metal-TMC Chemistry: Ni(II)(TMC) Acetylides.
;
_journal_issue 20
_journal_name_full 'Inorganic chemistry'
_journal_page_first 10058
_journal_page_last 10064
_journal_paper_doi 10.1021/acs.inorgchem.5b01883
_journal_volume 54
_journal_year 2015
_chemical_formula_moiety 'C25 H51 N4 Ni1 Si1,Cl1,2(H2 O1)'
_chemical_formula_sum 'C25 H55 Cl N4 Ni O2 Si'
_chemical_formula_weight 565.98
_space_group_crystal_system monoclinic
_space_group_IT_number 15
_space_group_name_Hall '-C 2yc'
_space_group_name_H-M_alt 'C 1 2/c 1'
_atom_sites_solution_hydrogens mixed
_atom_sites_solution_primary direct
_atom_sites_solution_secondary difmap
_audit_creation_method SHELXL-2014
_cell_angle_alpha 90
_cell_angle_beta 111.638(3)
_cell_angle_gamma 90
_cell_formula_units_Z 8
_cell_length_a 43.9611(17)
_cell_length_b 9.0601(4)
_cell_length_c 17.3189(7)
_cell_measurement_reflns_used 26311
_cell_measurement_temperature 200(2)
_cell_measurement_theta_max 67.816
_cell_measurement_theta_min 4.328
_cell_volume 6411.9(5)
_computing_cell_refinement 'HKL3000 (Otwinowski & Minor, 1997)'
_computing_data_collection 'Crystal Clear(Rigaku 2001)'
_computing_data_reduction 'HKL3000 (Otwinowski & Minor, 1997)'
_computing_publication_material 'local programs'
_computing_structure_refinement 'SHELXL-2014 (Sheldrick, 2014)'
_computing_structure_solution 'SIR2004 (Burla, et. al., 2005)'
_diffrn_ambient_temperature 200(2)
_diffrn_measured_fraction_theta_full 0.978
_diffrn_measured_fraction_theta_max 0.978
_diffrn_measurement_details
;
Data were collected on a Rigaku Rapid which has a quarter 
chi circle and a 200 degree curved image plate at a fixed 
distance of 127.4mm.  Strategy was optimized using the 
CrystalClear software.  The completeness is the best 
that can be obtained with this geometry. The missing data are not 
cusp data but mostly high angle data.
Also the use of HKL3000/SCALEPACK lowers the number 
of observed data as inconsistent equivalents are removed 
from the data set and not included in the collected total.
;
_diffrn_measurement_device_type 'Rigaku Rapid II'
_diffrn_measurement_method \w
_diffrn_radiation_type CuK\a
_diffrn_radiation_wavelength 1.54178
_diffrn_reflns_av_R_equivalents 0.060
_diffrn_reflns_av_unetI/netI 0.0315
_diffrn_reflns_Laue_measured_fraction_max 0.978
_diffrn_reflns_limit_h_max 52
_diffrn_reflns_limit_h_min 0
_diffrn_reflns_limit_k_max 10
_diffrn_reflns_limit_k_min 0
_diffrn_reflns_limit_l_max 19
_diffrn_reflns_limit_l_min -20
_diffrn_reflns_number 26311
_diffrn_reflns_point_group_measured_fraction_full 0.978
_diffrn_reflns_point_group_measured_fraction_max 0.978
_diffrn_reflns_theta_full 67.679
_diffrn_reflns_theta_max 67.816
_diffrn_reflns_theta_min 4.328
_diffrn_source 'microfocus source'
_exptl_absorpt_coefficient_mu 2.190
_exptl_absorpt_correction_T_max 0.916
_exptl_absorpt_correction_T_min 0.135
_exptl_absorpt_correction_type multi-scan
_exptl_absorpt_process_details 'SCALEPACK (Otwinowski & Minor, 1997)'
_exptl_crystal_colour green
_exptl_crystal_density_diffrn 1.173
_exptl_crystal_description platelet
_exptl_crystal_F_000 2464
_exptl_crystal_size_max 0.240
_exptl_crystal_size_mid 0.200
_exptl_crystal_size_min 0.040
_refine_diff_density_max 0.643
_refine_diff_density_min -0.478
_refine_diff_density_rms 0.074
_refine_ls_extinction_method none
_refine_ls_goodness_of_fit_ref 1.105
_refine_ls_hydrogen_treatment mixed
_refine_ls_matrix_type full
_refine_ls_number_parameters 351
_refine_ls_number_reflns 5694
_refine_ls_number_restraints 15
_refine_ls_restrained_S_all 1.104
_refine_ls_R_factor_all 0.0735
_refine_ls_R_factor_gt 0.0630
_refine_ls_shift/su_max 0.000
_refine_ls_shift/su_mean 0.000
_refine_ls_structure_factor_coef Fsqd
_refine_ls_weighting_details 'w=1/[\s^2^(Fo^2^)+(0.1017P)^2^+11.6858P] where P=(Fo^2^+2Fc^2^)/3'
_refine_ls_weighting_scheme calc
_refine_ls_wR_factor_gt 0.1798
_refine_ls_wR_factor_ref 0.1910
_reflns_Friedel_coverage 0.000
_reflns_number_gt 4669
_reflns_number_total 5694
_reflns_threshold_expression 'I > 2\s(I)'
_cod_data_source_file ic5b01883_si_002.cif
_cod_data_source_block SFT1
_cod_original_sg_symbol_H-M 'C 2/c'
_cod_database_code 4346647
_shelx_space_group_comment
;
The symmetry employed for this shelxl refinement is uniquely defined
by the following loop, which should always be used as a source of
symmetry information in preference to the above space-group names.
They are only intended as comments.
;
_shelx_estimated_absorpt_t_min 0.621
_shelx_estimated_absorpt_t_max 0.918
_shelxl_version_number 2014-3

loop_
_space_group_symop_operation_xyz
'x, y, z'
'-x, y, -z+1/2'
'x+1/2, y+1/2, z'
'-x+1/2, y+1/2, -z+1/2'
'-x, -y, -z'
'x, -y, z-1/2'
'-x+1/2, -y+1/2, -z'
'x+1/2, -y+1/2, z-1/2'

loop_
_atom_site_label
_atom_site_type_symbol
_atom_site_fract_x
_atom_site_fract_y
_atom_site_fract_z
_atom_site_U_iso_or_equiv
_atom_site_adp_type
_atom_site_occupancy
_atom_site_site_symmetry_order
_atom_site_calc_flag
_atom_site_refinement_flags_posn
_atom_site_refinement_flags_adp
_atom_site_refinement_flags_occupancy
_atom_site_disorder_assembly
_atom_site_disorder_group
Ni1 Ni 0.09551(2) 0.25097(5) 0.62505(3) 0.0356(2) Uani 1 1 d . . . . .
Cl1 Cl -0.01454(5) 0.27689(17) 0.62980(10) 0.0590(6) Uani 0.496(7) 1 d . . P . .
Cl2 Cl 0.04511(5) -0.1977(2) 0.75602(11) 0.0648(7) Uani 0.504(7) 1 d . . P . .
Si1 Si 0.19664(2) 0.41538(13) 0.58370(7) 0.0596(3) Uani 1 1 d . . . . .
O1 O 0.0000 0.5475(6) 0.7500 0.0812(14) Uani 1 2 d DS T P . .
O2 O 0.0000 0.0417(9) 0.7500 0.149(4) Uani 1 2 d DS T P . .
O998 O 0.04511(5) -0.1977(2) 0.75602(11) 0.0648(7) Uani 0.496(7) 1 d D . P . .
O999 O -0.01454(5) 0.27689(17) 0.62980(10) 0.0590(6) Uani 0.504(7) 1 d D . P . .
N1 N 0.07838(10) 0.0495(3) 0.5630(2) 0.0643(9) Uani 1 1 d . . . . .
N2 N 0.06455(6) 0.3783(3) 0.51996(16) 0.0465(7) Uani 1 1 d . . . . .
N3 N 0.08583(7) 0.4190(3) 0.69736(16) 0.0440(6) Uani 1 1 d . . . . .
N4 N 0.11909(8) 0.1123(3) 0.73442(19) 0.0547(7) Uani 1 1 d . . . . .
C1 C 0.13653(8) 0.3084(4) 0.6111(2) 0.0474(8) Uani 1 1 d . . . . .
C2 C 0.16050(8) 0.3501(4) 0.6016(2) 0.0553(9) Uani 1 1 d . . . . .
C3 C 0.11837(15) -0.0352(5) 0.6972(4) 0.0884(16) Uani 1 1 d . . . . .
H3A H 0.1227 -0.1115 0.7409 0.106 Uiso 1 1 calc R U . . .
H3B H 0.1359 -0.0413 0.6743 0.106 Uiso 1 1 calc R U . . .
C4 C 0.08603(16) -0.0654(5) 0.6294(3) 0.0899(17) Uani 1 1 d . . . . .
H4A H 0.0866 -0.1638 0.6050 0.108 Uiso 1 1 calc R U . . .
H4B H 0.0686 -0.0665 0.6528 0.108 Uiso 1 1 calc R U . . .
C5 C 0.04186(12) 0.0490(6) 0.5169(3) 0.0804(15) Uani 1 1 d . . . . .
H5 H 0.0279 -0.0199 0.5290 0.096 Uiso 1 1 calc R U . . .
C6 C 0.02910(11) 0.1632(6) 0.4516(3) 0.0811(15) Uani 1 1 d . . . . .
H6 H 0.0204 0.1388 0.3942 0.097 Uiso 1 1 calc R U . . .
C7 C 0.03082(9) 0.3211(6) 0.4818(2) 0.0654(11) Uani 1 1 d . . . . .
H7A H 0.0184 0.3850 0.4343 0.078 Uiso 1 1 calc R U . . .
H7B H 0.0201 0.3269 0.5230 0.078 Uiso 1 1 calc R U . . .
C8 C 0.06408(10) 0.5256(4) 0.5573(2) 0.0574(9) Uani 1 1 d . . . . .
H8A H 0.0462 0.5860 0.5185 0.069 Uiso 1 1 calc R U . . .
H8B H 0.0850 0.5771 0.5670 0.069 Uiso 1 1 calc R U . . .
C9 C 0.05909(10) 0.5091(5) 0.6380(2) 0.0590(10) Uani 1 1 d . . . . .
H9A H 0.0587 0.6078 0.6622 0.071 Uiso 1 1 calc R U . . .
H9B H 0.0378 0.4609 0.6279 0.071 Uiso 1 1 calc R U . . .
C10 C 0.07312(10) 0.3602(5) 0.7604(2) 0.0570(9) Uani 1 1 d . . . . .
H10A H 0.0524 0.3074 0.7308 0.068 Uiso 1 1 calc R U . . .
H10B H 0.0680 0.4449 0.7896 0.068 Uiso 1 1 calc R U . . .
C11 C 0.09575(11) 0.2574(5) 0.8246(2) 0.0624(11) Uani 1 1 d . . . . .
H11A H 0.0870 0.2424 0.8691 0.075 Uiso 1 1 calc R U . . .
H11B H 0.1174 0.3058 0.8500 0.075 Uiso 1 1 calc R U . . .
C12 C 0.10059(10) 0.1081(5) 0.7918(2) 0.0612(10) Uani 1 1 d . . . . .
H12A H 0.1125 0.0435 0.8395 0.073 Uiso 1 1 calc R U . . .
H12B H 0.0789 0.0633 0.7621 0.073 Uiso 1 1 calc R U . . .
C13 C 0.15370(10) 0.1512(6) 0.7838(3) 0.0793(14) Uani 1 1 d . . . . .
H13A H 0.1626 0.0815 0.8300 0.119 Uiso 1 1 calc R U . . .
H13B H 0.1547 0.2515 0.8058 0.119 Uiso 1 1 calc R U . . .
H13C H 0.1666 0.1463 0.7482 0.119 Uiso 1 1 calc R U . . .
C14 C 0.09521(15) 0.0121(5) 0.5052(3) 0.0898(17) Uani 1 1 d . . . . .
H14A H 0.1188 0.0058 0.5363 0.135 Uiso 1 1 calc R U . . .
H14B H 0.0907 0.0888 0.4626 0.135 Uiso 1 1 calc R U . . .
H14C H 0.0871 -0.0831 0.4787 0.135 Uiso 1 1 calc R U . . .
C15 C 0.07740(9) 0.4036(5) 0.4525(2) 0.0546(9) Uani 1 1 d . . . . .
H15A H 0.0632 0.4738 0.4122 0.082 Uiso 1 1 calc R U . . .
H15B H 0.0778 0.3099 0.4247 0.082 Uiso 1 1 calc R U . . .
H15C H 0.0996 0.4439 0.4764 0.082 Uiso 1 1 calc R U . . .
C17 C 0.18613(19) 0.6018(6) 0.5309(6) 0.129(3) Uani 1 1 d . . . . .
H17 H 0.1689 0.5765 0.4761 0.154 Uiso 1 1 calc R U . . .
C18 C 0.21328(17) 0.6680(7) 0.5059(5) 0.123(3) Uani 1 1 d . . . . .
H18A H 0.2067 0.7664 0.4821 0.185 Uiso 1 1 calc R U . . .
H18B H 0.2170 0.6042 0.4646 0.185 Uiso 1 1 calc R U . . .
H18C H 0.2335 0.6758 0.5550 0.185 Uiso 1 1 calc R U . . .
C19 C 0.16987(19) 0.7077(8) 0.5644(6) 0.130(3) Uani 1 1 d . . . . .
H19A H 0.1837 0.7300 0.6220 0.196 Uiso 1 1 calc R U . . .
H19B H 0.1490 0.6667 0.5626 0.196 Uiso 1 1 calc R U . . .
H19C H 0.1658 0.7984 0.5313 0.196 Uiso 1 1 calc R U . . .
C20 C 0.20446(11) 0.2861(5) 0.5080(3) 0.0677(11) Uani 1 1 d . . . . .
H20 H 0.2248 0.3203 0.5001 0.081 Uiso 1 1 calc R U . . .
C16 C 0.11438(11) 0.5165(5) 0.7377(3) 0.0657(11) Uani 1 1 d . . . . .
H21A H 0.1201 0.5674 0.6950 0.099 Uiso 1 1 calc R U . . .
H21B H 0.1330 0.4571 0.7725 0.099 Uiso 1 1 calc R U . . .
H21C H 0.1089 0.5894 0.7723 0.099 Uiso 1 1 calc R U . . .
C21 C 0.17653(16) 0.2901(9) 0.4232(4) 0.117(2) Uani 1 1 d . . . . .
H21D H 0.1819 0.2260 0.3845 0.176 Uiso 1 1 calc R U . . .
H21E H 0.1734 0.3915 0.4020 0.176 Uiso 1 1 calc R U . . .
H21F H 0.1563 0.2553 0.4289 0.176 Uiso 1 1 calc R U . . .
C22 C 0.21002(18) 0.1273(7) 0.5386(5) 0.122(2) Uani 1 1 d . . . . .
H22A H 0.1913 0.0937 0.5516 0.183 Uiso 1 1 calc R U . . .
H22B H 0.2299 0.1217 0.5886 0.183 Uiso 1 1 calc R U . . .
H22C H 0.2124 0.0643 0.4952 0.183 Uiso 1 1 calc R U . . .
C23A C 0.2301(2) 0.466(2) 0.6819(6) 0.067(4) Uani 0.50(3) 1 d . . P A 1
H23A H 0.2285 0.5759 0.6867 0.081 Uiso 0.50(3) 1 calc R U P A 1
C23B C 0.2330(3) 0.361(3) 0.6897(8) 0.083(6) Uani 0.50(3) 1 d . . P A 2
H23B H 0.2359 0.2511 0.6913 0.099 Uiso 0.50(3) 1 calc R U P A 2
C24 C 0.22833(16) 0.4044(10) 0.7604(4) 0.126(3) Uani 1 1 d . . . . .
H24A H 0.2503 0.4018 0.8036 0.189 Uiso 1 1 calc R U . A 1
H24B H 0.2194 0.3041 0.7501 0.189 Uiso 1 1 calc R U . A 1
H24C H 0.2141 0.4667 0.7789 0.189 Uiso 1 1 calc R U . A 1
C25 C 0.26511(12) 0.4377(10) 0.6816(4) 0.134(3) Uani 1 1 d . . . . .
H25A H 0.2815 0.4775 0.7326 0.201 Uiso 1 1 calc R U . A 1
H25B H 0.2673 0.4863 0.6333 0.201 Uiso 1 1 calc R U . A 1
H25C H 0.2685 0.3313 0.6787 0.201 Uiso 1 1 calc R U . A 1
H1 H -0.0051(14) 0.491(4) 0.724(3) 0.075(19) Uiso 1 1 d D . . . .
H2 H -0.0117(17) 0.011(8) 0.759(6) 0.090 Uiso 1 1 d D U . . .
H99A H -0.011(3) 0.332(9) 0.657(5) 0.090 Uiso 0.504(7) 1 d D U P . .
H99B H -0.0308(9) 0.283(10) 0.610(5) 0.05(3) Uiso 0.504(7) 1 d D . P . .
H98A H 0.0613(10) -0.19(2) 0.775(9) 0.14(7) Uiso 0.496(7) 1 d D . P . .
H98B H 0.044(4) -0.267(7) 0.768(9) 0.13(6) Uiso 0.496(7) 1 d D . P . .

loop_
_atom_site_aniso_label
_atom_site_aniso_U_11
_atom_site_aniso_U_22
_atom_site_aniso_U_33
_atom_site_aniso_U_23
_atom_site_aniso_U_13
_atom_site_aniso_U_12
Ni1 0.0361(3) 0.0342(3) 0.0391(3) -0.0021(2) 0.0171(2) -0.00298(19)
Cl1 0.0727(13) 0.0518(9) 0.0518(10) -0.0012(6) 0.0223(8) -0.0032(7)
Cl2 0.0834(13) 0.0550(11) 0.0703(11) -0.0060(7) 0.0451(9) -0.0096(8)
Si1 0.0421(5) 0.0701(7) 0.0725(7) -0.0058(5) 0.0282(5) -0.0125(5)
O1 0.108(4) 0.053(3) 0.089(4) 0.000 0.044(3) 0.000
O2 0.215(14) 0.052(4) 0.169(8) 0.000 0.056(9) 0.000
O998 0.0834(13) 0.0550(11) 0.0703(11) -0.0060(7) 0.0451(9) -0.0096(8)
O999 0.0727(13) 0.0518(9) 0.0518(10) -0.0012(6) 0.0223(8) -0.0032(7)
N1 0.101(3) 0.0444(17) 0.0643(19) -0.0166(15) 0.0508(19) -0.0228(17)
N2 0.0423(14) 0.0607(18) 0.0359(14) 0.0034(12) 0.0138(11) 0.0023(12)
N3 0.0536(15) 0.0399(14) 0.0385(13) -0.0048(11) 0.0169(12) 0.0041(12)
N4 0.0591(18) 0.0483(17) 0.0579(18) 0.0145(14) 0.0230(14) 0.0106(13)
C1 0.0437(17) 0.0500(19) 0.0492(19) 0.0053(15) 0.0179(15) -0.0017(15)
C2 0.0438(19) 0.062(2) 0.062(2) 0.0030(18) 0.0216(16) -0.0045(16)
C3 0.130(5) 0.047(2) 0.103(4) 0.025(2) 0.059(4) 0.029(3)
C4 0.156(5) 0.042(2) 0.090(3) -0.008(2) 0.068(4) -0.022(3)
C5 0.098(3) 0.091(3) 0.063(3) -0.026(2) 0.041(2) -0.064(3)
C6 0.075(3) 0.124(4) 0.045(2) -0.020(2) 0.023(2) -0.053(3)
C7 0.0410(18) 0.108(4) 0.044(2) 0.005(2) 0.0117(15) -0.009(2)
C8 0.064(2) 0.055(2) 0.056(2) 0.0129(17) 0.0259(18) 0.0204(18)
C9 0.068(2) 0.055(2) 0.056(2) 0.0041(17) 0.0250(18) 0.0221(18)
C10 0.064(2) 0.071(2) 0.0434(18) -0.0027(17) 0.0278(17) 0.0097(19)
C11 0.068(3) 0.079(3) 0.042(2) 0.0069(17) 0.0226(18) -0.0017(19)
C12 0.072(2) 0.065(2) 0.051(2) 0.0149(18) 0.0277(19) 0.0014(19)
C13 0.054(2) 0.101(4) 0.073(3) 0.037(3) 0.012(2) 0.021(2)
C14 0.154(5) 0.054(3) 0.093(3) -0.028(2) 0.082(4) -0.013(3)
C15 0.056(2) 0.069(2) 0.0394(17) 0.0085(16) 0.0186(15) -0.0043(17)
C17 0.133(5) 0.065(3) 0.241(9) 0.017(4) 0.132(6) -0.003(3)
C18 0.120(5) 0.083(4) 0.203(8) 0.027(5) 0.102(5) -0.012(4)
C19 0.120(5) 0.089(4) 0.212(9) 0.013(5) 0.096(6) 0.011(4)
C20 0.056(2) 0.073(3) 0.084(3) 0.003(2) 0.037(2) 0.002(2)
C16 0.081(3) 0.051(2) 0.060(2) -0.0193(18) 0.021(2) -0.0161(19)
C21 0.094(4) 0.160(6) 0.091(4) -0.029(4) 0.026(3) -0.011(4)
C22 0.131(5) 0.072(4) 0.198(7) 0.020(4) 0.102(6) 0.016(3)
C23A 0.041(4) 0.084(10) 0.070(6) 0.011(5) 0.013(4) -0.010(5)
C23B 0.054(5) 0.119(16) 0.073(7) -0.014(8) 0.020(5) -0.019(7)
C24 0.087(4) 0.190(8) 0.090(4) 0.001(5) 0.020(3) -0.032(4)
C25 0.044(3) 0.230(9) 0.120(5) -0.018(5) 0.019(3) -0.030(4)

loop_
_atom_type_symbol
_atom_type_description
_atom_type_scat_dispersion_real
_atom_type_scat_dispersion_imag
_atom_type_scat_source
C C 0.0181 0.0091 'International Tables Vol C Tables 4.2.6.8 and 6.1.1.4'
H H 0.0000 0.0000 'International Tables Vol C Tables 4.2.6.8 and 6.1.1.4'
N N 0.0311 0.0180 'International Tables Vol C Tables 4.2.6.8 and 6.1.1.4'
Si Si 0.2541 0.3302 'International Tables Vol C Tables 4.2.6.8 and 6.1.1.4'
Cl Cl 0.3639 0.7018 'International Tables Vol C Tables 4.2.6.8 and 6.1.1.4'
Ni Ni -3.0029 0.5091 'International Tables Vol C Tables 4.2.6.8 and 6.1.1.4'
O O 0.0492 0.0322 'International Tables Vol C Tables 4.2.6.8 and 6.1.1.4'

loop_
_geom_angle_atom_site_label_1
_geom_angle_atom_site_label_2
_geom_angle_atom_site_label_3
_geom_angle
C1 Ni1 N1 109.64(15)
C1 Ni1 N3 105.97(14)
N1 Ni1 N3 144.40(13)
C1 Ni1 N2 94.38(12)
N1 Ni1 N2 92.12(13)
N3 Ni1 N2 84.98(10)
C1 Ni1 N4 95.43(13)
N1 Ni1 N4 84.88(13)
N3 Ni1 N4 92.02(11)
N2 Ni1 N4 170.18(11)
H99A Cl1 H99B 102(10)
H98A Cl2 H98B 97(10)
C2 Si1 C23A 111.8(3)
C2 Si1 C20 108.1(2)
C23A Si1 C20 120.5(5)
C2 Si1 C17 107.3(2)
C23A Si1 C17 101.0(7)
C20 Si1 C17 107.0(3)
C2 Si1 C23B 102.4(4)
C20 Si1 C23B 101.3(6)
C17 Si1 C23B 129.3(8)
C14 N1 C4 109.4(4)
C14 N1 C5 109.9(4)
C4 N1 C5 107.4(4)
C14 N1 Ni1 111.6(3)
C4 N1 Ni1 105.9(3)
C5 N1 Ni1 112.5(3)
C7 N2 C8 109.7(3)
C7 N2 C15 108.1(3)
C8 N2 C15 105.8(3)
C7 N2 Ni1 114.0(2)
C8 N2 Ni1 102.61(19)
C15 N2 Ni1 116.0(2)
C16 N3 C9 108.3(3)
C16 N3 C10 110.3(3)
C9 N3 C10 106.7(3)
C16 N3 Ni1 112.9(2)
C9 N3 Ni1 105.5(2)
C10 N3 Ni1 112.8(2)
C3 N4 C13 108.5(4)
C3 N4 C12 109.7(3)
C13 N4 C12 108.3(3)
C3 N4 Ni1 102.4(3)
C13 N4 Ni1 114.8(2)
C12 N4 Ni1 112.9(2)
C2 C1 Ni1 176.6(3)
C1 C2 Si1 178.3(4)
N4 C3 C4 111.6(4)
N4 C3 H3A 109.3
C4 C3 H3A 109.3
N4 C3 H3B 109.3
C4 C3 H3B 109.3
H3A C3 H3B 108.0
N1 C4 C3 110.8(4)
N1 C4 H4A 109.5
C3 C4 H4A 109.5
N1 C4 H4B 109.5
C3 C4 H4B 109.5
H4A C4 H4B 108.1
C6 C5 N1 115.6(3)
C6 C5 H5 122.2
N1 C5 H5 122.2
C5 C6 C7 116.0(3)
C5 C6 H6 122.0
C7 C6 H6 122.0
N2 C7 C6 113.6(4)
N2 C7 H7A 108.9
C6 C7 H7A 108.9
N2 C7 H7B 108.9
C6 C7 H7B 108.9
H7A C7 H7B 107.7
N2 C8 C9 110.3(3)
N2 C8 H8A 109.6
C9 C8 H8A 109.6
N2 C8 H8B 109.6
C9 C8 H8B 109.6
H8A C8 H8B 108.1
N3 C9 C8 110.4(3)
N3 C9 H9A 109.6
C8 C9 H9A 109.6
N3 C9 H9B 109.6
C8 C9 H9B 109.6
H9A C9 H9B 108.1
N3 C10 C11 115.8(3)
N3 C10 H10A 108.3
C11 C10 H10A 108.3
N3 C10 H10B 108.3
C11 C10 H10B 108.3
H10A C10 H10B 107.4
C10 C11 C12 114.9(3)
C10 C11 H11A 108.5
C12 C11 H11A 108.5
C10 C11 H11B 108.5
C12 C11 H11B 108.5
H11A C11 H11B 107.5
N4 C12 C11 114.3(3)
N4 C12 H12A 108.7
C11 C12 H12A 108.7
N4 C12 H12B 108.7
C11 C12 H12B 108.7
H12A C12 H12B 107.6
N4 C13 H13A 109.5
N4 C13 H13B 109.5
H13A C13 H13B 109.5
N4 C13 H13C 109.5
H13A C13 H13C 109.5
H13B C13 H13C 109.5
N1 C14 H14A 109.5
N1 C14 H14B 109.5
H14A C14 H14B 109.5
N1 C14 H14C 109.5
H14A C14 H14C 109.5
H14B C14 H14C 109.5
N2 C15 H15A 109.5
N2 C15 H15B 109.5
H15A C15 H15B 109.5
N2 C15 H15C 109.5
H15A C15 H15C 109.5
H15B C15 H15C 109.5
C19 C17 C18 114.0(6)
C19 C17 Si1 117.9(6)
C18 C17 Si1 114.1(5)
C19 C17 H17 102.6
C18 C17 H17 102.6
Si1 C17 H17 102.6
C17 C18 H18A 109.5
C17 C18 H18B 109.5
H18A C18 H18B 109.5
C17 C18 H18C 109.5
H18A C18 H18C 109.5
H18B C18 H18C 109.5
C17 C19 H19A 109.5
C17 C19 H19B 109.5
H19A C19 H19B 109.5
C17 C19 H19C 109.5
H19A C19 H19C 109.5
H19B C19 H19C 109.5
C22 C20 C21 109.0(6)
C22 C20 Si1 113.1(4)
C21 C20 Si1 111.5(4)
C22 C20 H20 107.7
C21 C20 H20 107.7
Si1 C20 H20 107.7
N3 C16 H21A 109.5
N3 C16 H21B 109.5
H21A C16 H21B 109.5
N3 C16 H21C 109.5
H21A C16 H21C 109.5
H21B C16 H21C 109.5
C20 C21 H21D 109.5
C20 C21 H21E 109.5
H21D C21 H21E 109.5
C20 C21 H21F 109.5
H21D C21 H21F 109.5
H21E C21 H21F 109.5
C20 C22 H22A 109.5
C20 C22 H22B 109.5
H22A C22 H22B 109.5
C20 C22 H22C 109.5
H22A C22 H22C 109.5
H22B C22 H22C 109.5
C24 C23A C25 108.8(9)
C24 C23A Si1 116.7(8)
C25 C23A Si1 114.0(8)
C24 C23A H23A 105.5
C25 C23A H23A 105.5
Si1 C23A H23A 105.5
C24 C23B C25 111.9(11)
C24 C23B Si1 114.5(11)
C25 C23B Si1 103.9(11)
C24 C23B H23B 108.8
C25 C23B H23B 108.8
Si1 C23B H23B 108.8
C23A C24 H24A 109.5
C23A C24 H24B 109.5
H24A C24 H24B 109.5
C23A C24 H24C 109.5
H24A C24 H24C 109.5
H24B C24 H24C 109.5
C23A C25 H25A 109.5
C23A C25 H25B 109.5
H25A C25 H25B 109.5
C23A C25 H25C 109.5
H25A C25 H25C 109.5
H25B C25 H25C 109.5

loop_
_geom_bond_atom_site_label_1
_geom_bond_atom_site_label_2
_geom_bond_distance
Ni1 C1 1.975(3)
Ni1 N1 2.111(3)
Ni1 N3 2.112(3)
Ni1 N2 2.161(3)
Ni1 N4 2.189(3)
Cl1 H99A 0.67(3)
Cl1 H99B 0.67(3)
Cl2 H98A 0.67(3)
Cl2 H98B 0.67(3)
Si1 C2 1.826(4)
Si1 C23A 1.852(10)
Si1 C20 1.882(5)
Si1 C17 1.895(7)
Si1 C23B 2.002(16)
O1 H1 0.67(3)
O2 H2 0.65(3)
N1 C14 1.486(5)
N1 C4 1.495(6)
N1 C5 1.506(6)
N2 C7 1.477(4)
N2 C8 1.487(5)
N2 C15 1.491(4)
N3 C16 1.482(5)
N3 C9 1.488(4)
N3 C10 1.496(4)
N4 C3 1.479(6)
N4 C13 1.487(5)
N4 C12 1.499(5)
C1 C2 1.187(5)
C3 C4 1.498(8)
C3 H3A 0.9900
C3 H3B 0.9900
C4 H4A 0.9900
C4 H4B 0.9900
C5 C6 1.482(8)
C5 H5 0.9500
C6 C7 1.515(8)
C6 H6 0.9500
C7 H7A 0.9900
C7 H7B 0.9900
C8 C9 1.499(5)
C8 H8A 0.9900
C8 H8B 0.9900
C9 H9A 0.9900
C9 H9B 0.9900
C10 C11 1.509(5)
C10 H10A 0.9900
C10 H10B 0.9900
C11 C12 1.512(6)
C11 H11A 0.9900
C11 H11B 0.9900
C12 H12A 0.9900
C12 H12B 0.9900
C13 H13A 0.9800
C13 H13B 0.9800
C13 H13C 0.9800
C14 H14A 0.9800
C14 H14B 0.9800
C14 H14C 0.9800
C15 H15A 0.9800
C15 H15B 0.9800
C15 H15C 0.9800
C17 C19 1.440(9)
C17 C18 1.534(7)
C17 H17 1.0000
C18 H18A 0.9800
C18 H18B 0.9800
C18 H18C 0.9800
C19 H19A 0.9800
C19 H19B 0.9800
C19 H19C 0.9800
C20 C22 1.521(7)
C20 C21 1.528(8)
C20 H20 1.0000
C16 H21A 0.9800
C16 H21B 0.9800
C16 H21C 0.9800
C21 H21D 0.9800
C21 H21E 0.9800
C21 H21F 0.9800
C22 H22A 0.9800
C22 H22B 0.9800
C22 H22C 0.9800
C23A C24 1.500(13)
C23A C25 1.561(11)
C23A H23A 1.0000
C23B C24 1.373(13)
C23B C25 1.626(15)
C23B H23B 1.0000
C24 H24A 0.9800
C24 H24B 0.9800
C24 H24C 0.9800
C25 H25A 0.9800
C25 H25B 0.9800
C25 H25C 0.9800

loop_
_geom_hbond_atom_site_label_D
_geom_hbond_atom_site_label_H
_geom_hbond_atom_site_label_A
_geom_hbond_distance_DH
_geom_hbond_distance_HA
_geom_hbond_distance_DA
_geom_hbond_angle_DHA
_geom_hbond_site_symmetry_A
O1 H1 Cl1 0.67(3) 2.47(3) 3.126(5) 171(7) .
O2 H2 Cl2 0.65(3) 2.35(5) 2.915(6) 147(10) 2_556
Cl1 H99A O1 0.67(3) 2.46(4) 3.126(5) 176(12) .
O999 H99A O1 0.67(3) 2.46(4) 3.126(5) 176(12) .
Cl2 H98B O1 0.67(3) 2.49(11) 3.020(5) 138(16) 1_545
O998 H98B O1 0.67(3) 2.49(11) 3.020(5) 138(16) 1_545

loop_
_geom_torsion_atom_site_label_1
_geom_torsion_atom_site_label_2
_geom_torsion_atom_site_label_3
_geom_torsion_atom_site_label_4
_geom_torsion
C13 N4 C3 C4 -164.9(4)
C12 N4 C3 C4 76.9(4)
Ni1 N4 C3 C4 -43.2(4)
C14 N1 C4 C3 82.7(5)
C5 N1 C4 C3 -158.1(4)
Ni1 N1 C4 C3 -37.7(5)
N4 C3 C4 N1 57.9(6)
C14 N1 C5 C6 -64.9(5)
C4 N1 C5 C6 176.2(4)
Ni1 N1 C5 C6 60.1(4)
N1 C5 C6 C7 -69.6(5)
C8 N2 C7 C6 -172.7(3)
C15 N2 C7 C6 72.3(4)
Ni1 N2 C7 C6 -58.3(4)
C5 C6 C7 N2 68.1(5)
C7 N2 C8 C9 76.7(4)
C15 N2 C8 C9 -166.8(3)
Ni1 N2 C8 C9 -44.7(3)
C16 N3 C9 C8 82.3(4)
C10 N3 C9 C8 -158.9(3)
Ni1 N3 C9 C8 -38.8(4)
N2 C8 C9 N3 59.4(4)
C16 N3 C10 C11 -66.0(4)
C9 N3 C10 C11 176.6(3)
Ni1 N3 C10 C11 61.3(4)
N3 C10 C11 C12 -69.8(5)
C3 N4 C12 C11 -172.1(4)
C13 N4 C12 C11 69.6(4)
Ni1 N4 C12 C11 -58.7(4)
C10 C11 C12 N4 68.2(5)
C2 Si1 C17 C19 46.1(7)
C23A Si1 C17 C19 -71.1(8)
C20 Si1 C17 C19 162.0(6)
C23B Si1 C17 C19 -77.0(8)
C2 Si1 C17 C18 -176.1(6)
C23A Si1 C17 C18 66.7(8)
C20 Si1 C17 C18 -60.2(7)
C23B Si1 C17 C18 60.8(9)
C2 Si1 C20 C22 -59.0(4)
C23A Si1 C20 C22 71.3(7)
C17 Si1 C20 C22 -174.4(4)
C23B Si1 C20 C22 48.1(7)
C2 Si1 C20 C21 64.2(4)
C23A Si1 C20 C21 -165.4(7)
C17 Si1 C20 C21 -51.1(5)
C23B Si1 C20 C21 171.4(7)
C2 Si1 C23A C24 19.3(14)
C20 Si1 C23A C24 -109.4(10)
C17 Si1 C23A C24 133.2(12)
C23B Si1 C23A C24 -56.3(12)
C2 Si1 C23A C25 147.5(9)
C20 Si1 C23A C25 18.8(14)
C17 Si1 C23A C25 -98.6(11)
C23B Si1 C23A C25 71.9(15)
C25 C23B C24 C23A 60.6(14)
Si1 C23B C24 C23A -57.2(15)
C25 C23A C24 C23B -62.8(12)
Si1 C23A C24 C23B 67.8(13)
C24 C23A C25 C23B 55.0(11)
Si1 C23A C25 C23B -77.1(15)
C24 C23B C25 C23A -66.0(15)
Si1 C23B C25 C23A 58.0(14)
